data_8106123
loop_
_publ_author_name
'Li, Zhao-Hao'

_publ_section_title
;
 Crystal structure of
 tetraaqua-bis[6-(1H-imidazol-1-yl-\kN)nicotinato]zinc(II), C18H20N6O8Zn
;
_journal_issue 2
_journal_name_full 'Zeitschrift f\"ur Kristallographie - New Crystal Structures'
_journal_page_first 273
_journal_page_last 274
_journal_paper_doi 10.1515/ncrs-2017-0271
_journal_volume 233
_journal_year 2018
_chemical_formula_moiety 'C18 H20 N6 O8 Zn'
_chemical_formula_sum 'C18 H20 N6 O8 Zn'
_chemical_formula_weight 513.77
_space_group_crystal_system triclinic
_space_group_IT_number 2
_space_group_name_Hall '-P 1'
_space_group_name_H-M_alt 'P -1'
_atom_sites_solution_hydrogens mixed
_atom_sites_solution_primary dual
_cell_angle_alpha 78.536(10)
_cell_angle_beta 86.677(9)
_cell_angle_gamma 72.340(9)
_cell_formula_units_Z 1
_cell_length_a 6.2576(6)
_cell_length_b 6.9645(8)
_cell_length_c 12.1262(15)
_cell_measurement_reflns_used 2117
_cell_measurement_temperature 291(2)
_cell_measurement_theta_max 26.6070
_cell_measurement_theta_min 3.9880
_cell_volume 493.52(10)
_computing_cell_refinement 'CrysAlisPro 1.171.38.41r (Rigaku OD, 2015)'
_computing_data_collection 'CrysAlisPro 1.171.38.41r (Rigaku OD, 2015)'
_computing_data_reduction 'CrysAlisPro 1.171.38.41r (Rigaku OD, 2015)'
_computing_molecular_graphics 'Olex2 (Dolomanov et al., 2009)'
_computing_publication_material 'Olex2 (Dolomanov et al., 2009)'
_computing_structure_refinement 'ShelXL (Sheldrick, 2015)'
_computing_structure_solution 'ShelXT (Sheldrick, 2015)'
_diffrn_ambient_environment air
_diffrn_ambient_temperature 291(2)
_diffrn_detector 'CCD plate'
_diffrn_detector_area_resol_mean 8.0584
_diffrn_detector_type EosS2
_diffrn_measured_fraction_theta_full 0.987
_diffrn_measured_fraction_theta_max 0.980
_diffrn_measurement_details
;
List of Runs (angles in degrees, time in seconds):

  # Type    Start    End  Width  t~exp~   \w     \q     \k     \f   Frames
--------------------------------------------------------------------------
  1  \w    -80.00  14.00   1.00   30.00    --  -12.53 -77.00  60.00   94
  2  \w    -39.00  55.00   1.00   30.00    --  -12.53  77.00-180.00   94
  3  \w    -20.00  26.00   1.00   30.00    --  -12.53 -99.00  90.00   46
  4  \w    -54.00  40.00   1.00   30.00    --   13.55 -77.00 -60.00   94
  5  \w    -16.00  85.00   1.00   30.00    --   13.55  19.00  30.00  101
  6  \w     34.00  86.00   1.00   30.00    --   13.55-178.00 -60.00   52
  7  \w    -42.00 -17.00   1.00   30.00    --  -12.53  19.00  90.00   25
;
_diffrn_measurement_device 'four-circle diffractometer'
_diffrn_measurement_device_type 'SuperNova, Single source at offset, EosS2'
_diffrn_measurement_method '\w scans'
_diffrn_orient_matrix_type 'CrysAlisPro convention (1999,Acta A55,543-557)'
_diffrn_orient_matrix_UB_11 -0.1171971000
_diffrn_orient_matrix_UB_12 0.0485175000
_diffrn_orient_matrix_UB_13 0.0016971000
_diffrn_orient_matrix_UB_21 0.0116169000
_diffrn_orient_matrix_UB_22 0.0192217000
_diffrn_orient_matrix_UB_23 0.0542915000
_diffrn_orient_matrix_UB_31 0.0167409000
_diffrn_orient_matrix_UB_32 0.0955530000
_diffrn_orient_matrix_UB_33 -0.0247340000
_diffrn_radiation_monochromator mirror
_diffrn_radiation_probe x-ray
_diffrn_radiation_type MoK\a
_diffrn_radiation_wavelength 0.71073
_diffrn_reflns_av_R_equivalents 0.0437
_diffrn_reflns_av_unetI/netI 0.0609
_diffrn_reflns_Laue_measured_fraction_full 0.987
_diffrn_reflns_Laue_measured_fraction_max 0.980
_diffrn_reflns_limit_h_max 7
_diffrn_reflns_limit_h_min -7
_diffrn_reflns_limit_k_max 7
_diffrn_reflns_limit_k_min -8
_diffrn_reflns_limit_l_max 14
_diffrn_reflns_limit_l_min -14
_diffrn_reflns_number 4947
_diffrn_reflns_point_group_measured_fraction_full 0.987
_diffrn_reflns_point_group_measured_fraction_max 0.980
_diffrn_reflns_theta_full 25.242
_diffrn_reflns_theta_max 25.489
_diffrn_reflns_theta_min 3.417
_diffrn_source 'micro-focus sealed X-ray tube'
_diffrn_source_type 'SuperNova (Mo) X-ray Source'
_exptl_absorpt_coefficient_mu 1.308
_exptl_absorpt_correction_T_max 1.00000
_exptl_absorpt_correction_T_min 0.62947
_exptl_absorpt_correction_type multi-scan
_exptl_absorpt_process_details
;
CrysAlisPro 1.171.38.41r (Rigaku Oxford Diffraction, 2015)
Empirical absorption correction using spherical harmonics,
 implemented in SCALE3 ABSPACK scaling algorithm.
;
_exptl_crystal_colour colourless
_exptl_crystal_colour_primary colourless
_exptl_crystal_density_diffrn 1.729
_exptl_crystal_description block
_exptl_crystal_F_000 264
_exptl_crystal_size_max 0.32
_exptl_crystal_size_mid 0.25
_exptl_crystal_size_min 0.21
_refine_diff_density_max 0.587
_refine_diff_density_min -0.406
_refine_diff_density_rms 0.085
_refine_ls_extinction_coef .
_refine_ls_extinction_method none
_refine_ls_goodness_of_fit_ref 1.206
_refine_ls_hydrogen_treatment constr
_refine_ls_matrix_type full
_refine_ls_number_parameters 153
_refine_ls_number_reflns 1812
_refine_ls_number_restraints 1
_refine_ls_restrained_S_all 1.206
_refine_ls_R_factor_all 0.0721
_refine_ls_R_factor_gt 0.0603
_refine_ls_shift/su_max 0.000
_refine_ls_shift/su_mean 0.000
_refine_ls_structure_factor_coef Fsqd
_refine_ls_weighting_details 'w=1/[\s^2^(Fo^2^)+(0.0330P)^2^+1.0200P] where P=(Fo^2^+2Fc^2^)/3'
_refine_ls_weighting_scheme calc
_refine_ls_wR_factor_gt 0.1248
_refine_ls_wR_factor_ref 0.1290
_reflns_Friedel_coverage 0.000
_reflns_Friedel_fraction_full .
_reflns_Friedel_fraction_max .
_reflns_number_gt 1569
_reflns_number_total 1812
_reflns_threshold_expression 'I > 2\s(I)'
_cod_data_source_file suppl_ncrs-2017-0271_suppl.cif
_cod_data_source_block 3
_cod_database_code 8106123
_shelx_space_group_comment
;
The symmetry employed for this shelxl refinement is uniquely defined
by the following loop, which should always be used as a source of
symmetry information in preference to the above space-group names.
They are only intended as comments.
;
_reflns_odcompleteness_completeness 99.76
_reflns_odcompleteness_iscentric 1
_reflns_odcompleteness_theta 24.66
_olex2_refinement_description
;
1. Fixed Uiso
 At 1.2 times of:
  All C(H) groups
 At 1.5 times of:
  All O(H,H) groups
2. Rigid bond restraints
 N3, C4
 with sigma for 1-2 distances of 0.001 and sigma for 1-3 distances of 0.001
3.a Rotating group:
 O4(H3W,H4W), O3(H2W,H1W)
3.b Aromatic/amide H refined with riding coordinates:
 C5(H5), C3(H3), C2(H2), C1(H1), C6(H6), C8(H8)
;
_olex2_submission_special_instructions 'No special instructions were received'
_oxdiff_exptl_absorpt_empirical_details
;
Empirical correction (ABSPACK) includes:
- Absorption correction using spherical harmonics
- Frame scaling
;
_oxdiff_exptl_absorpt_empirical_full_max 1.685
_oxdiff_exptl_absorpt_empirical_full_min 0.629

loop_
_space_group_symop_operation_xyz
'x, y, z'
'-x, -y, -z'

loop_
_atom_site_label
_atom_site_type_symbol
_atom_site_fract_x
_atom_site_fract_y
_atom_site_fract_z
_atom_site_U_iso_or_equiv
_atom_site_adp_type
_atom_site_occupancy
_atom_site_site_symmetry_order
_atom_site_calc_flag
_atom_site_refinement_flags_posn
_atom_site_refinement_flags_adp
_atom_site_refinement_flags_occupancy
_atom_site_disorder_assembly
_atom_site_disorder_group
Zn1 Zn 0.5000 0.5000 0.0000 0.0298(3) Uani 1 2 d S T P . .
O4 O 0.6844(6) 0.6884(5) 0.0495(3) 0.0380(9) Uani 1 1 d . . . . .
H3W H 0.7078 0.7684 -0.0095 0.057 Uiso 1 1 d GR . . . .
H4W H 0.5978 0.7761 0.0845 0.057 Uiso 1 1 d GR . . . .
O3 O 0.7914(6) 0.2387(5) 0.0230(3) 0.0418(10) Uani 1 1 d . . . . .
H2W H 0.7779 0.1490 -0.0122 0.063 Uiso 1 1 d GR . . . .
H1W H 0.8107 0.1846 0.0924 0.063 Uiso 1 1 d GR . . . .
O1 O 0.6651(6) 0.0269(5) 0.8713(3) 0.0394(9) Uani 1 1 d . . . . .
N1 N 0.3937(6) 0.4434(6) 0.1679(3) 0.0298(10) Uani 1 1 d . . . . .
O2 O 0.9952(6) -0.0420(6) 0.7855(3) 0.0520(11) Uani 1 1 d . . . . .
N2 N 0.4041(6) 0.3521(6) 0.3522(3) 0.0276(9) Uani 1 1 d . . . . .
C5 C 0.3592(8) 0.2519(7) 0.5500(4) 0.0289(11) Uani 1 1 d . . . . .
H5 H 0.2182 0.2861 0.5400 0.035 Uiso 1 1 calc R . . . .
C3 C 0.5248(8) 0.3647(7) 0.2568(4) 0.0313(12) Uani 1 1 d . . . . .
H3 H 0.6672 0.3267 0.2544 0.038 Uiso 1 1 calc R . . . .
C4 C 0.4952(8) 0.2732(7) 0.4638(4) 0.0302(11) Uani 1 1 d . U . . .
N3 N 0.7169(8) 0.2251(8) 0.4729(4) 0.0509(13) Uani 1 1 d . U . . .
C7 C 0.6755(8) 0.1180(7) 0.6719(4) 0.0287(11) Uani 1 1 d . . . . .
C9 C 0.7876(8) 0.0257(7) 0.7867(4) 0.0323(12) Uani 1 1 d . . . . .
C2 C 0.1814(8) 0.4284(8) 0.3223(4) 0.0375(13) Uani 1 1 d . . . . .
H2 H 0.0685 0.4388 0.3657 0.045 Uiso 1 1 calc R . . . .
C1 C 0.1809(9) 0.4836(8) 0.2087(4) 0.0382(13) Uani 1 1 d . . . . .
H1 H 0.0633 0.5362 0.1683 0.046 Uiso 1 1 calc R . . . .
C6 C 0.4498(9) 0.1737(8) 0.6559(4) 0.0385(13) Uani 1 1 d . . . . .
H6 H 0.3641 0.1599 0.7119 0.046 Uiso 1 1 calc R . . . .
C8 C 0.8076(9) 0.1449(9) 0.5790(4) 0.0436(14) Uani 1 1 d . . . . .
H8 H 0.9490 0.1112 0.5873 0.052 Uiso 1 1 calc R . . . .

loop_
_atom_site_aniso_label
_atom_site_aniso_U_11
_atom_site_aniso_U_22
_atom_site_aniso_U_33
_atom_site_aniso_U_23
_atom_site_aniso_U_13
_atom_site_aniso_U_12
Zn1 0.0310(5) 0.0333(5) 0.0176(4) -0.0009(3) -0.0064(3) 0.0002(4)
O4 0.037(2) 0.043(2) 0.0293(19) -0.0018(16) -0.0033(16) -0.0075(17)
O3 0.044(2) 0.041(2) 0.0289(19) -0.0037(16) -0.0146(17) 0.0054(17)
O1 0.042(2) 0.044(2) 0.0212(18) -0.0010(16) -0.0015(16) 0.0000(17)
N1 0.025(2) 0.035(2) 0.022(2) -0.0014(18) -0.0074(17) 0.0011(18)
O2 0.040(2) 0.064(3) 0.033(2) -0.0019(19) -0.0090(18) 0.009(2)
N2 0.030(2) 0.029(2) 0.020(2) -0.0027(17) -0.0074(16) -0.0023(17)
C5 0.024(2) 0.034(3) 0.022(2) -0.001(2) -0.011(2) 0.000(2)
C3 0.025(2) 0.036(3) 0.027(3) -0.001(2) -0.007(2) -0.001(2)
C4 0.044(2) 0.020(2) 0.022(2) -0.002(2) -0.011(2) -0.003(2)
N3 0.046(2) 0.066(3) 0.032(2) 0.002(2) -0.007(2) -0.010(2)
C7 0.031(3) 0.027(3) 0.024(2) -0.004(2) -0.005(2) -0.002(2)
C9 0.036(3) 0.029(3) 0.026(3) -0.004(2) -0.004(2) 0.000(2)
C2 0.022(3) 0.047(3) 0.035(3) -0.003(2) 0.003(2) -0.002(2)
C1 0.034(3) 0.040(3) 0.034(3) 0.000(2) -0.010(2) -0.004(2)
C6 0.041(3) 0.038(3) 0.029(3) -0.001(2) -0.005(2) -0.004(2)
C8 0.043(3) 0.054(4) 0.027(3) -0.004(3) -0.006(2) -0.006(3)

loop_
_atom_type_symbol
_atom_type_description
_atom_type_scat_dispersion_real
_atom_type_scat_dispersion_imag
_atom_type_scat_source
C C 0.0033 0.0016 'International Tables Vol C Tables 4.2.6.8 and 6.1.1.4'
H H 0.0000 0.0000 'International Tables Vol C Tables 4.2.6.8 and 6.1.1.4'
N N 0.0061 0.0033 'International Tables Vol C Tables 4.2.6.8 and 6.1.1.4'
O O 0.0106 0.0060 'International Tables Vol C Tables 4.2.6.8 and 6.1.1.4'
Zn Zn 0.2839 1.4301 'International Tables Vol C Tables 4.2.6.8 and 6.1.1.4'

loop_
_geom_angle_atom_site_label_1
_geom_angle_atom_site_label_2
_geom_angle_atom_site_label_3
_geom_angle
_geom_angle_site_symmetry_1
_geom_angle_site_symmetry_3
O4 Zn1 O4 180.0 . 2_665
O3 Zn1 O4 91.11(13) 2_665 2_665
O3 Zn1 O4 88.89(13) 2_665 .
O3 Zn1 O4 91.11(13) . .
O3 Zn1 O4 88.89(13) . 2_665
O3 Zn1 O3 180.0 2_665 .
N1 Zn1 O4 91.67(14) 2_665 .
N1 Zn1 O4 88.33(14) 2_665 2_665
N1 Zn1 O4 88.33(14) . .
N1 Zn1 O4 91.67(14) . 2_665
N1 Zn1 O3 85.74(14) 2_665 .
N1 Zn1 O3 94.25(14) . .
N1 Zn1 O3 85.75(14) . 2_665
N1 Zn1 O3 94.26(14) 2_665 2_665
N1 Zn1 N1 180.0 . 2_665
Zn1 O4 H3W 107.7 . .
Zn1 O4 H4W 109.7 . .
H3W O4 H4W 99.7 . .
Zn1 O3 H2W 110.6 . .
Zn1 O3 H1W 110.3 . .
H2W O3 H1W 108.3 . .
C3 N1 Zn1 126.0(3) . .
C3 N1 C1 105.4(4) . .
C1 N1 Zn1 128.6(3) . .
C3 N2 C4 125.5(4) . .
C3 N2 C2 107.4(4) . .
C2 N2 C4 127.1(4) . .
C4 C5 H5 120.6 . .
C4 C5 C6 118.8(5) . .
C6 C5 H5 120.6 . .
N1 C3 N2 111.2(4) . .
N1 C3 H3 124.4 . .
N2 C3 H3 124.4 . .
C5 C4 N2 119.7(4) . .
C5 C4 N3 124.0(4) . .
N3 C4 N2 116.3(4) . .
C4 N3 C8 117.1(5) . .
C6 C7 C9 123.4(5) . .
C6 C7 C8 117.7(4) . .
C8 C7 C9 118.9(4) . .
O1 C9 C7 117.9(4) . .
O2 C9 O1 126.6(4) . .
O2 C9 C7 115.6(4) . .
N2 C2 H2 127.5 . .
C1 C2 N2 105.1(4) . .
C1 C2 H2 127.5 . .
N1 C1 H1 124.5 . .
C2 C1 N1 110.9(4) . .
C2 C1 H1 124.5 . .
C5 C6 H6 119.7 . .
C7 C6 C5 120.7(5) . .
C7 C6 H6 119.7 . .
N3 C8 H8 119.2 . .
C7 C8 N3 121.7(5) . .
C7 C8 H8 119.2 . .

loop_
_geom_bond_atom_site_label_1
_geom_bond_atom_site_label_2
_geom_bond_distance
_geom_bond_site_symmetry_2
Zn1 O4 2.174(3) 2_665
Zn1 O4 2.174(3) .
Zn1 O3 2.135(3) 2_665
Zn1 O3 2.135(3) .
Zn1 N1 2.104(4) 2_665
Zn1 N1 2.104(4) .
O4 H3W 0.8501 .
O4 H4W 0.8498 .
O3 H2W 0.8492 .
O3 H1W 0.8502 .
O1 C9 1.244(6) .
N1 C3 1.315(5) .
N1 C1 1.360(6) .
O2 C9 1.241(6) .
N2 C3 1.347(6) .
N2 C4 1.436(6) .
N2 C2 1.374(6) .
C5 H5 0.8500 .
C5 C4 1.324(7) .
C5 C6 1.373(6) .
C3 H3 0.8500 .
C4 N3 1.330(7) .
N3 C8 1.377(6) .
C7 C9 1.526(6) .
C7 C6 1.361(7) .
C7 C8 1.375(7) .
C2 H2 0.8500 .
C2 C1 1.354(7) .
C1 H1 0.8500 .
C6 H6 0.8500 .
C8 H8 0.8500 .
